data_7012151
loop_
_publ_author_name
'Sub Kim, Jang'
'Sen, Ayusman'
'Guzei, Ilia A.'
'Liable-Sands, Louise M.'
'Rheingold, Arnold L.'

_publ_section_title
;
 Synthesis and reactivity of bimetallic palladium(ii) methyl complexes
 with new functional phosphine ligands
;
_journal_issue 24
_journal_name_full 'Journal of the Chemical Society, Dalton Transactions'
_journal_page_first 4726
_journal_paper_doi 10.1039/b208060p
_journal_year 2002
_chemical_formula_sum 'C20 H17 Cl4 O P Pd'
_chemical_formula_weight 552.51
_chemical_name_systematic
; 
? 
;
_space_group_IT_number 2
_symmetry_cell_setting triclinic
_symmetry_space_group_name_Hall '-P 1'
_symmetry_space_group_name_H-M 'P -1'
_atom_sites_solution_hydrogens geom
_atom_sites_solution_primary direct
_atom_sites_solution_secondary difmap
_audit_creation_method SHELXL
_cell_angle_alpha 94.835(5)
_cell_angle_beta 90.362(11)
_cell_angle_gamma 91.245(10)
_cell_formula_units_Z 2
_cell_length_a 8.7474(10)
_cell_length_b 9.2402(7)
_cell_length_c 13.0328(13)
_cell_measurement_temperature 243(2)
_cell_volume 1049.38(18)
_computing_cell_refinement Siemens/XSCANS
_computing_data_collection Siemens/XSCANS
_computing_data_reduction Siemens/XSCANS
_computing_molecular_graphics XP-5.03
_computing_publication_material XCIF
_computing_structure_refinement 'SHELXL-5.03 (Sheldrick, 1994)'
_computing_structure_solution 'SHELXS-5.03 (Sheldrick, 1994)'
_diffrn_ambient_temperature 243(2)
_diffrn_measurement_device 'Siemens P4'
_diffrn_radiation_monochromator graphite
_diffrn_radiation_source 'fine-focus sealed tube'
_diffrn_radiation_type MoK\a
_diffrn_radiation_wavelength 0.71073
_diffrn_reflns_av_R_equivalents 0.0272
_diffrn_reflns_av_sigmaI/netI 0.0348
_diffrn_reflns_limit_h_max 12
_diffrn_reflns_limit_h_min -1
_diffrn_reflns_limit_k_max 12
_diffrn_reflns_limit_k_min -12
_diffrn_reflns_limit_l_max 18
_diffrn_reflns_limit_l_min -18
_diffrn_reflns_number 10868
_diffrn_reflns_theta_max 30.00
_diffrn_reflns_theta_min 2.21
_exptl_absorpt_coefficient_mu 1.478
_exptl_crystal_colour orange
_exptl_crystal_density_diffrn 1.749
_exptl_crystal_description block
_exptl_crystal_F_000 548
_exptl_crystal_size_max 0.40
_exptl_crystal_size_mid 0.25
_exptl_crystal_size_min 0.25
_refine_diff_density_max 0.763
_refine_diff_density_min -1.199
_refine_diff_density_rms 0.096
_refine_ls_extinction_method none
_refine_ls_goodness_of_fit_all 0.856
_refine_ls_goodness_of_fit_obs 0.875
_refine_ls_hydrogen_treatment 'idealized contributions'
_refine_ls_matrix_type full
_refine_ls_number_parameters 244
_refine_ls_number_reflns 6109
_refine_ls_number_restraints 0
_refine_ls_restrained_S_all 0.966
_refine_ls_restrained_S_obs 0.875
_refine_ls_R_factor_all 0.0360
_refine_ls_R_factor_obs 0.0325
_refine_ls_shift/esd_max 0.008
_refine_ls_shift/esd_mean 0.001
_refine_ls_structure_factor_coef Fsqd
_refine_ls_weighting_details 'w=1/[\s^2^(Fo^2^)+(0.1000P)^2^+0.0000P] where P=(Fo^2^+2Fc^2^)/3'
_refine_ls_weighting_scheme calc
_refine_ls_wR_factor_all 0.1193
_refine_ls_wR_factor_obs 0.1030
_reflns_number_observed 5545
_reflns_number_total 6114
_reflns_observed_criterion >2sigma(I)
_cod_data_source_file b208060p.txt
_cod_data_source_block sen06
_cod_depositor_comments
;
The following automatic conversions were performed:

'_refine_ls_weighting_scheme' value 'calc
w=1/[\s^2^(Fo^2^)+(0.1000P)^2^+0.0000P] where P=(Fo^2^+2Fc^2^)/3' was
changed to 'calc'. New tag '_refine_ls_weighting_details' was
created. The value of the new tag was set to
'w=1/[\s^2^(Fo^2^)+(0.1000P)^2^+0.0000P] where P=(Fo^2^+2Fc^2^)/3'.

Automatic conversion script
Id: cif_fix_values 3143 2015-03-26 13:38:13Z robertas 
;
_cod_original_cell_volume 1049.4(2)
_cod_original_sg_symbol_H-M p-1
_cod_database_code 7012151

loop_
_symmetry_equiv_pos_as_xyz
'x, y, z'
'-x, -y, -z'

loop_
_atom_site_aniso_label
_atom_site_aniso_U_11
_atom_site_aniso_U_22
_atom_site_aniso_U_33
_atom_site_aniso_U_23
_atom_site_aniso_U_13
_atom_site_aniso_U_12
Pd1 0.02443(10) 0.02073(10) 0.02102(9) 0.00377(6) 0.00239(6) -0.00355(6)
Cl1 0.0481(3) 0.0327(3) 0.0303(3) -0.0047(2) 0.0097(2) -0.0058(2)
Cl2 0.0898(9) 0.1044(10) 0.1196(11) -0.0206(8) -0.0513(8) 0.0390(8)
Cl3 0.1080(9) 0.0586(5) 0.0756(7) 0.0173(5) 0.0216(6) -0.0075(6)
Cl4 0.0583(5) 0.0548(5) 0.1120(9) 0.0159(5) -0.0028(5) -0.0065(4)
P1 0.0240(2) 0.0213(2) 0.0208(2) 0.0048(2) 0.0022(2) -0.0026(2)
O1 0.0411(9) 0.0249(7) 0.0261(7) 0.0022(6) 0.0118(7) -0.0114(7)
C1 0.0297(10) 0.0204(9) 0.0269(9) 0.0041(7) -0.0002(8) -0.0029(7)
C2 0.0471(14) 0.0291(11) 0.0272(10) -0.0007(8) 0.0087(10) -0.0061(10)
C3 0.0437(13) 0.0256(10) 0.0333(11) -0.0007(9) 0.0018(10) -0.0036(9)
C4 0.0368(12) 0.0190(9) 0.0378(11) 0.0056(8) -0.0030(9) -0.0054(8)
C5 0.0380(12) 0.0265(10) 0.0282(10) 0.0064(8) 0.0024(9) -0.0060(9)
C6 0.0271(9) 0.0228(9) 0.0266(10) 0.0032(7) 0.0008(8) -0.0028(7)
C8 0.0334(11) 0.0305(11) 0.0390(12) 0.0074(9) -0.0060(10) -0.0006(9)
C7 0.053(2) 0.0254(11) 0.0504(15) 0.0066(10) -0.0033(13) -0.0130(11)
C9 0.0356(13) 0.0433(15) 0.066(2) 0.0020(14) -0.0162(13) 0.0082(11)
C10 0.0230(11) 0.065(2) 0.069(2) -0.007(2) -0.0024(12) 0.0014(12)
C11 0.0287(12) 0.066(2) 0.056(2) 0.0087(15) 0.0099(12) -0.0081(12)
C12 0.0293(11) 0.0398(13) 0.0420(13) 0.0129(10) 0.0063(10) -0.0020(9)
C13 0.0236(9) 0.0218(9) 0.0289(10) 0.0026(7) -0.0006(8) -0.0031(7)
C14 0.0309(11) 0.0385(12) 0.0394(12) 0.0121(10) 0.0035(10) 0.0057(9)
C15 0.0365(13) 0.0455(15) 0.057(2) 0.0225(13) -0.0034(12) 0.0063(11)
C16 0.050(2) 0.056(2) 0.0407(14) 0.0245(13) -0.0148(12) -0.0112(13)
C17 0.061(2) 0.048(2) 0.0301(12) 0.0048(11) -0.0083(12) -0.0078(13)
C18 0.0511(15) 0.0344(12) 0.0270(11) 0.0035(9) -0.0027(10) 0.0018(11)
C19 0.0268(9) 0.0269(10) 0.0263(9) 0.0096(8) -0.0008(8) -0.0032(8)
C20 0.052(2) 0.052(2) 0.048(2) 0.0054(13) 0.0082(13) 0.0128(14)

loop_
_atom_site_label
_atom_site_type_symbol
_atom_site_fract_x
_atom_site_fract_y
_atom_site_fract_z
_atom_site_U_iso_or_equiv
_atom_site_thermal_displace_type
_atom_site_occupancy
_atom_site_calc_flag
_atom_site_refinement_flags
_atom_site_disorder_group
Pd1 Pd 0.08058(2) 0.482927(15) 0.389013(11) 0.02200(7) Uani 1 d . .
Cl1 Cl 0.10962(8) 0.31889(7) 0.25092(5) 0.03749(14) Uani 1 d . .
Cl2 Cl 0.6179(2) 1.1216(2) 0.19976(12) 0.1060(5) Uani 1 d . .
Cl3 Cl 0.4819(2) 1.30439(12) 0.05686(9) 0.0801(3) Uani 1 d . .
Cl4 Cl 0.33801(12) 1.03437(11) 0.09767(11) 0.0747(3) Uani 1 d . .
P1 P 0.21364(6) 0.64586(6) 0.31558(4) 0.02190(11) Uani 1 d . .
O1 O 0.0583(2) 0.6340(2) 0.50925(13) 0.0308(4) Uani 1 d . .
C1 C 0.1272(3) 0.7651(2) 0.5031(2) 0.0256(4) Uani 1 d . .
C2 C 0.1228(3) 0.8734(3) 0.5839(2) 0.0347(5) Uani 1 d . .
H2A H 0.0693(3) 0.8574(3) 0.6444(2) 0.042 Uiso 1 calc R .
C3 C 0.1982(3) 1.0051(3) 0.5744(2) 0.0344(5) Uani 1 d . .
H3A H 0.1950(3) 1.0771(3) 0.6297(2) 0.041 Uiso 1 calc R .
C4 C 0.2784(3) 1.0352(2) 0.4866(2) 0.0311(5) Uani 1 d . .
C5 C 0.2827(3) 0.9274(2) 0.4062(2) 0.0307(4) Uani 1 d . .
H5A H 0.3358(3) 0.9444(2) 0.3458(2) 0.037 Uiso 1 calc R .
C6 C 0.2081(3) 0.7925(2) 0.4146(2) 0.0255(4) Uani 1 d . .
C8 C 0.4827(3) 0.5052(3) 0.3470(2) 0.0341(5) Uani 1 d . .
H8A H 0.4269(3) 0.4547(3) 0.3946(2) 0.041 Uiso 1 calc R .
C7 C 0.3554(4) 1.1808(3) 0.4783(2) 0.0428(6) Uani 1 d . .
H7A H 0.3407(4) 1.2418(3) 0.5415(2) 0.064 Uiso 1 calc R .
H7B H 0.3112(4) 1.2265(3) 0.4210(2) 0.064 Uiso 1 calc R .
H7C H 0.4639(4) 1.1679(3) 0.4668(2) 0.064 Uiso 1 calc R .
C9 C 0.6372(3) 0.4799(3) 0.3327(3) 0.0483(7) Uani 1 d . .
H9A H 0.6859(3) 0.4122(3) 0.3710(3) 0.058 Uiso 1 calc R .
C10 C 0.7191(3) 0.5522(4) 0.2637(3) 0.0530(8) Uani 1 d . .
H10A H 0.8234(3) 0.5335(4) 0.2541(3) 0.064 Uiso 1 calc R .
C11 C 0.6489(3) 0.6532(4) 0.2076(3) 0.0500(7) Uani 1 d . .
H11A H 0.7056(3) 0.7027(4) 0.1598(3) 0.060 Uiso 1 calc R .
C12 C 0.4951(3) 0.6815(3) 0.2217(2) 0.0365(5) Uani 1 d . .
H12A H 0.4479(3) 0.7517(3) 0.1848(2) 0.044 Uiso 1 calc R .
C13 C 0.4113(2) 0.6055(2) 0.2906(2) 0.0248(4) Uani 1 d . .
C14 C 0.0428(3) 0.8265(3) 0.2024(2) 0.0357(5) Uani 1 d . .
H14A H 0.0270(3) 0.8812(3) 0.2654(2) 0.043 Uiso 1 calc R .
C15 C -0.0250(3) 0.8676(3) 0.1130(3) 0.0452(6) Uani 1 d . .
H15A H -0.0883(3) 0.9487(3) 0.1158(3) 0.054 Uiso 1 calc R .
C16 C 0.0003(4) 0.7895(4) 0.0205(2) 0.0482(7) Uani 1 d . .
H16A H -0.0452(4) 0.8179(4) -0.0400(2) 0.058 Uiso 1 calc R .
C17 C 0.0927(4) 0.6690(3) 0.0159(2) 0.0465(7) Uani 1 d . .
H17A H 0.1103(4) 0.6163(3) -0.0476(2) 0.056 Uiso 1 calc R .
C18 C 0.1591(3) 0.6262(3) 0.1050(2) 0.0375(5) Uani 1 d . .
H18A H 0.2209(3) 0.5441(3) 0.1019(2) 0.045 Uiso 1 calc R .
C19 C 0.1341(2) 0.7049(2) 0.1990(2) 0.0263(4) Uani 1 d . .
C20 C 0.4497(4) 1.1831(4) 0.1494(3) 0.0503(7) Uani 1 d . .
H20A H 0.3922(4) 1.2336(4) 0.2064(3) 0.060 Uiso 1 calc R .

loop_
_atom_type_symbol
_atom_type_description
_atom_type_scat_dispersion_real
_atom_type_scat_dispersion_imag
_atom_type_scat_source
C C 0.0033 0.0016 'International Tables Vol C Tables 4.2.6.8 and 6.1.1.4'
H H 0.0000 0.0000 'International Tables Vol C Tables 4.2.6.8 and 6.1.1.4'
O O 0.0106 0.0060 'International Tables Vol C Tables 4.2.6.8 and 6.1.1.4'
P P 0.1023 0.0942 'International Tables Vol C Tables 4.2.6.8 and 6.1.1.4'
Pd Pd -0.9988 1.0072 'International Tables Vol C Tables 4.2.6.8 and 6.1.1.4'
Cl Cl 0.1484 0.1585 'International Tables Vol C Tables 4.2.6.8 and 6.1.1.4'

loop_
_geom_angle_atom_site_label_1
_geom_angle_atom_site_label_2
_geom_angle_atom_site_label_3
_geom_angle
_geom_angle_site_symmetry_1
_geom_angle_site_symmetry_3
_geom_angle_publ_flag
O1 Pd1 O1 78.84(7) . 2_566 ?
O1 Pd1 P1 86.78(5) . . ?
O1 Pd1 P1 165.59(5) 2_566 . ?
O1 Pd1 Cl1 178.09(4) . . ?
O1 Pd1 Cl1 103.06(5) 2_566 . ?
P1 Pd1 Cl1 91.31(2) . . ?
O1 Pd1 Pd1 40.82(4) . 2_566 ?
O1 Pd1 Pd1 38.02(5) 2_566 2_566 ?
P1 Pd1 Pd1 127.59(2) . 2_566 ?
Cl1 Pd1 Pd1 141.08(2) . 2_566 ?
C6 P1 C19 108.97(10) . . ?
C6 P1 C13 107.99(10) . . ?
C19 P1 C13 107.14(10) . . ?
C6 P1 Pd1 99.62(7) . . ?
C19 P1 Pd1 116.10(7) . . ?
C13 P1 Pd1 116.37(7) . . ?
C1 O1 Pd1 117.91(13) . . ?
C1 O1 Pd1 140.93(14) . 2_566 ?
Pd1 O1 Pd1 101.16(7) . 2_566 ?
O1 C1 C2 121.7(2) . . ?
O1 C1 C6 119.5(2) . . ?
C2 C1 C6 118.7(2) . . ?
C3 C2 C1 119.4(2) . . ?
C2 C3 C4 122.8(2) . . ?
C5 C4 C3 117.8(2) . . ?
C5 C4 C7 121.0(2) . . ?
C3 C4 C7 121.2(2) . . ?
C4 C5 C6 120.3(2) . . ?
C1 C6 C5 121.0(2) . . ?
C1 C6 P1 116.2(2) . . ?
C5 C6 P1 122.9(2) . . ?
C13 C8 C9 119.5(3) . . ?
C10 C9 C8 120.7(3) . . ?
C9 C10 C11 120.2(3) . . ?
C12 C11 C10 120.1(3) . . ?
C11 C12 C13 119.6(3) . . ?
C8 C13 C12 119.9(2) . . ?
C8 C13 P1 119.1(2) . . ?
C12 C13 P1 120.7(2) . . ?
C15 C14 C19 120.3(3) . . ?
C16 C15 C14 120.0(3) . . ?
C15 C16 C17 120.3(3) . . ?
C16 C17 C18 120.0(3) . . ?
C17 C18 C19 120.0(3) . . ?
C18 C19 C14 119.4(2) . . ?
C18 C19 P1 120.2(2) . . ?
C14 C19 P1 120.3(2) . . ?
Cl2 C20 Cl3 112.6(2) . . ?
Cl2 C20 Cl4 109.5(2) . . ?
Cl3 C20 Cl4 110.3(2) . . ?

loop_
_geom_bond_atom_site_label_1
_geom_bond_atom_site_label_2
_geom_bond_distance
_geom_bond_site_symmetry_2
_geom_bond_publ_flag
Pd1 O1 2.022(2) . ?
Pd1 O1 2.146(2) 2_566 ?
Pd1 P1 2.1721(6) . ?
Pd1 Cl1 2.2723(6) . ?
Pd1 Pd1 3.2207(5) 2_566 ?
Cl2 C20 1.733(4) . ?
Cl3 C20 1.734(3) . ?
Cl4 C20 1.754(4) . ?
P1 C6 1.793(2) . ?
P1 C19 1.798(2) . ?
P1 C13 1.803(2) . ?
O1 C1 1.350(2) . ?
O1 Pd1 2.146(2) 2_566 ?
C1 C2 1.391(3) . ?
C1 C6 1.395(3) . ?
C2 C3 1.386(3) . ?
C3 C4 1.391(3) . ?
C4 C5 1.384(3) . ?
C4 C7 1.504(3) . ?
C5 C6 1.407(3) . ?
C8 C13 1.387(3) . ?
C8 C9 1.387(4) . ?
C9 C10 1.363(5) . ?
C10 C11 1.384(5) . ?
C11 C12 1.386(4) . ?
C12 C13 1.390(3) . ?
C14 C15 1.388(4) . ?
C14 C19 1.391(3) . ?
C15 C16 1.374(5) . ?
C16 C17 1.389(5) . ?
C17 C18 1.385(4) . ?
C18 C19 1.392(3) . ?
